data_1560241
loop_
_publ_author_name
'Handelmann, Jens'
'Babu, Chatla Naga'
'Steinert, Henning'
'Schwarz, Christopher'
'Scherpf, Thorsten'
'Kroll, Alexander'
'Gessner, Viktoria H.'

_publ_section_title
;
 Towards the rational design of ylide-substituted phosphines for
 gold(i)-catalysis: from inactive to ppm-level catalysis
;
_journal_issue 12
_journal_name_full 'Chemical Science'
_journal_page_first 4329
_journal_page_last 4337
_journal_paper_doi 10.1039/D1SC00105A
_journal_volume 12
_journal_year 2021
_chemical_formula_moiety 'C38 H41 F3 P2'
_chemical_formula_sum 'C38 H41 F3 P2'
_chemical_formula_weight 616.65
_space_group_crystal_system monoclinic
_space_group_IT_number 14
_space_group_name_Hall '-P 2ybc'
_space_group_name_H-M_alt 'P 1 21/c 1'
_atom_sites_solution_hydrogens geom
_audit_creation_method SHELXL-2018/3
_audit_update_record
;
2020-02-10 deposited with the CCDC.	2021-01-29 downloaded from the CCDC.
;
_cell_angle_alpha 90
_cell_angle_beta 99.1105(8)
_cell_angle_gamma 90
_cell_formula_units_Z 4
_cell_length_a 9.60831(8)
_cell_length_b 33.8371(3)
_cell_length_c 10.09764(10)
_cell_measurement_reflns_used 13101
_cell_measurement_temperature 100(2)
_cell_measurement_theta_max 77.0410
_cell_measurement_theta_min 2.6060
_cell_volume 3241.50(5)
_computing_cell_refinement 'CrysAlisPro 1.171.40.20a (Rigaku OD, 2018)'
_computing_data_collection 'CrysAlisPro 1.171.40.20a (Rigaku OD, 2018)'
_computing_data_reduction 'CrysAlisPro 1.171.40.20a (Rigaku OD, 2018)'
_computing_molecular_graphics 'SHELXLE-2019 (Sheldrick, 2019)'
_computing_structure_refinement 'SHELXL-2018/3 (Sheldrick, 2018)'
_computing_structure_solution 'SHELXT-2018/2 (Sheldrick, 2018)'
_diffrn_ambient_temperature 100(2)
_diffrn_detector 'CCD plate'
_diffrn_detector_type HyPix
_diffrn_measured_fraction_theta_full 0.999
_diffrn_measured_fraction_theta_max 0.990
_diffrn_measurement_device 'four-circle diffractometer'
_diffrn_measurement_device_type 'XtaLAB Synergy, Dualflex, HyPix'
_diffrn_measurement_method '\w scans'
_diffrn_radiation_type CuK\a
_diffrn_radiation_wavelength 1.54184
_diffrn_reflns_av_R_equivalents 0.0297
_diffrn_reflns_av_unetI/netI 0.0256
_diffrn_reflns_Laue_measured_fraction_full 0.999
_diffrn_reflns_Laue_measured_fraction_max 0.990
_diffrn_reflns_limit_h_max 12
_diffrn_reflns_limit_h_min -11
_diffrn_reflns_limit_k_max 41
_diffrn_reflns_limit_k_min -41
_diffrn_reflns_limit_l_max 12
_diffrn_reflns_limit_l_min -9
_diffrn_reflns_number 26304
_diffrn_reflns_point_group_measured_fraction_full 0.999
_diffrn_reflns_point_group_measured_fraction_max 0.990
_diffrn_reflns_theta_full 67.684
_diffrn_reflns_theta_max 74.979
_diffrn_reflns_theta_min 2.612
_diffrn_source 'micro-focus sealed X-ray tube'
_diffrn_source_type 'PhotonJet (Cu) X-ray Source'
_exptl_absorpt_coefficient_mu 1.567
_exptl_absorpt_correction_T_max 1.000
_exptl_absorpt_correction_T_min 0.838
_exptl_absorpt_correction_type gaussian
_exptl_absorpt_process_details
;
CrysAlisPro 1.171.40.20a (Rigaku Oxford Diffraction, 2018)
Numerical absorption correction based on gaussian integration over
			a multifaceted crystal model
Empirical absorption correction using spherical harmonics,
 implemented in SCALE3 ABSPACK scaling algorithm.
;
_exptl_crystal_colour yellow
_exptl_crystal_density_diffrn 1.264
_exptl_crystal_description block
_exptl_crystal_F_000 1304
_exptl_crystal_size_max 0.102
_exptl_crystal_size_mid 0.054
_exptl_crystal_size_min 0.027
_refine_diff_density_max 0.412
_refine_diff_density_min -0.467
_refine_diff_density_rms 0.051
_refine_ls_extinction_method none
_refine_ls_goodness_of_fit_ref 1.040
_refine_ls_hydrogen_treatment constr
_refine_ls_matrix_type full
_refine_ls_number_parameters 388
_refine_ls_number_reflns 6600
_refine_ls_number_restraints 0
_refine_ls_restrained_S_all 1.040
_refine_ls_R_factor_all 0.0404
_refine_ls_R_factor_gt 0.0364
_refine_ls_shift/su_max 0.001
_refine_ls_shift/su_mean 0.000
_refine_ls_structure_factor_coef Fsqd
_refine_ls_weighting_details 'w=1/[\s^2^(Fo^2^)+(0.0536P)^2^+1.5099P] where P=(Fo^2^+2Fc^2^)/3'
_refine_ls_weighting_scheme calc
_refine_ls_wR_factor_gt 0.0953
_refine_ls_wR_factor_ref 0.0982
_reflns_Friedel_coverage 0.000
_reflns_number_gt 5966
_reflns_number_total 6600
_reflns_threshold_expression 'I > 2\s(I)'
_cod_data_source_file d1sc00105a2.cif
_cod_data_source_block CS079
_cod_depositor_comments 'Adding full bibliography for 1560241--1560250.cif.'
_cod_original_sg_symbol_H-M 'P 21/c'
_cod_database_code 1560241
_shelx_shelxl_version_number 2018/3
_shelx_space_group_comment
;
The symmetry employed for this shelxl refinement is uniquely defined
by the following loop, which should always be used as a source of
symmetry information in preference to the above space-group names.
They are only intended as comments.
;

loop_
_space_group_symop_operation_xyz
'x, y, z'
'-x, y+1/2, -z+1/2'
'-x, -y, -z'
'x, -y-1/2, z-1/2'

loop_
_atom_site_label
_atom_site_type_symbol
_atom_site_fract_x
_atom_site_fract_y
_atom_site_fract_z
_atom_site_U_iso_or_equiv
_atom_site_adp_type
_atom_site_occupancy
_atom_site_site_symmetry_order
_atom_site_calc_flag
_atom_site_refinement_flags_posn
_atom_site_refinement_flags_adp
_atom_site_refinement_flags_occupancy
_atom_site_disorder_assembly
_atom_site_disorder_group
P1 P 0.25348(3) 0.40022(2) 0.49454(3) 0.01471(9) Uani 1 1 d . . . . .
P2 P 0.29338(3) 0.31971(2) 0.60345(3) 0.01513(9) Uani 1 1 d . . . . .
F1 F 0.86205(11) 0.47019(3) 0.95053(11) 0.0392(3) Uani 1 1 d . . . . .
F2 F 0.88148(11) 0.41628(4) 1.06583(9) 0.0406(3) Uani 1 1 d . . . . .
F3 F 0.97065(9) 0.42066(3) 0.88477(10) 0.0333(2) Uani 1 1 d . . . . .
C1 C 0.35311(14) 0.37046(4) 0.61203(13) 0.0164(3) Uani 1 1 d . . . . .
C2 C 0.47653(14) 0.38666(4) 0.69692(13) 0.0163(3) Uani 1 1 d . . . . .
C3 C 0.53918(14) 0.36717(4) 0.81578(14) 0.0182(3) Uani 1 1 d . . . . .
H3 H 0.496492 0.343757 0.842297 0.022 Uiso 1 1 calc R U . . .
C4 C 0.66028(15) 0.38104(4) 0.89454(14) 0.0196(3) Uani 1 1 d . . . . .
H4 H 0.701147 0.366551 0.971559 0.024 Uiso 1 1 calc R U . . .
C5 C 0.72274(14) 0.41611(4) 0.86166(14) 0.0199(3) Uani 1 1 d . . . . .
C6 C 0.66136(15) 0.43678(4) 0.74825(14) 0.0216(3) Uani 1 1 d . . . . .
H6 H 0.701242 0.461148 0.726308 0.026 Uiso 1 1 calc R U . . .
C7 C 0.54315(15) 0.42230(4) 0.66721(14) 0.0198(3) Uani 1 1 d . . . . .
H7 H 0.505123 0.436664 0.588962 0.024 Uiso 1 1 calc R U . . .
C8 C 0.85642(15) 0.43056(5) 0.94035(15) 0.0234(3) Uani 1 1 d . . . . .
C9 C 0.31707(14) 0.40923(4) 0.33617(14) 0.0180(3) Uani 1 1 d . . . . .
C10 C 0.45495(15) 0.39907(4) 0.32438(15) 0.0221(3) Uani 1 1 d . . . . .
H10 H 0.513786 0.386814 0.397337 0.027 Uiso 1 1 calc R U . . .
C11 C 0.50672(17) 0.40683(5) 0.20604(16) 0.0279(3) Uani 1 1 d . . . . .
H11 H 0.601346 0.400186 0.199034 0.034 Uiso 1 1 calc R U . . .
C12 C 0.42143(17) 0.42417(5) 0.09830(15) 0.0268(3) Uani 1 1 d . . . . .
H12 H 0.457393 0.429470 0.017731 0.032 Uiso 1 1 calc R U . . .
C13 C 0.28285(17) 0.43378(5) 0.10863(15) 0.0263(3) Uani 1 1 d . . . . .
H13 H 0.223676 0.445418 0.034601 0.032 Uiso 1 1 calc R U . . .
C14 C 0.23086(15) 0.42643(5) 0.22668(15) 0.0230(3) Uani 1 1 d . . . . .
H14 H 0.136173 0.433109 0.233289 0.028 Uiso 1 1 calc R U . . .
C15 C 0.22801(14) 0.44907(4) 0.56318(14) 0.0188(3) Uani 1 1 d . . . . .
C16 C 0.2274(2) 0.48331(5) 0.48751(17) 0.0324(4) Uani 1 1 d . . . . .
H16 H 0.244545 0.481832 0.397518 0.039 Uiso 1 1 calc R U . . .
C17 C 0.2020(2) 0.51973(5) 0.54236(19) 0.0413(5) Uani 1 1 d . . . . .
H17 H 0.202922 0.543015 0.489947 0.050 Uiso 1 1 calc R U . . .
C18 C 0.17553(19) 0.52235(5) 0.67244(18) 0.0329(4) Uani 1 1 d . . . . .
H18 H 0.156323 0.547236 0.709147 0.039 Uiso 1 1 calc R U . . .
C19 C 0.17719(19) 0.48833(5) 0.74896(16) 0.0305(3) Uani 1 1 d . . . . .
H19 H 0.159474 0.489958 0.838727 0.037 Uiso 1 1 calc R U . . .
C20 C 0.20453(17) 0.45192(4) 0.69556(15) 0.0246(3) Uani 1 1 d . . . . .
H20 H 0.207252 0.428822 0.749403 0.029 Uiso 1 1 calc R U . . .
C21 C 0.07775(14) 0.38015(4) 0.44351(14) 0.0172(3) Uani 1 1 d . . . . .
C22 C -0.02765(14) 0.38772(4) 0.52086(14) 0.0199(3) Uani 1 1 d . . . . .
H22 H -0.007617 0.403604 0.599140 0.024 Uiso 1 1 calc R U . . .
C23 C -0.16186(15) 0.37203(4) 0.48338(16) 0.0240(3) Uani 1 1 d . . . . .
H23 H -0.232913 0.376796 0.537015 0.029 Uiso 1 1 calc R U . . .
C24 C -0.19210(15) 0.34948(4) 0.36814(16) 0.0246(3) Uani 1 1 d . . . . .
H24 H -0.284412 0.339269 0.341669 0.030 Uiso 1 1 calc R U . . .
C25 C -0.08762(16) 0.34176(5) 0.29114(15) 0.0252(3) Uani 1 1 d . . . . .
H25 H -0.108468 0.326120 0.212373 0.030 Uiso 1 1 calc R U . . .
C26 C 0.04721(15) 0.35684(4) 0.32887(14) 0.0218(3) Uani 1 1 d . . . . .
H26 H 0.118701 0.351248 0.276485 0.026 Uiso 1 1 calc R U . . .
C27 C 0.22109(14) 0.30770(4) 0.76214(14) 0.0182(3) Uani 1 1 d . . . . .
H27 H 0.295135 0.292846 0.823185 0.022 Uiso 1 1 calc R U . . .
C28 C 0.17820(16) 0.34366(4) 0.83879(14) 0.0217(3) Uani 1 1 d . . . . .
H28A H 0.106280 0.359146 0.779439 0.026 Uiso 1 1 calc R U . . .
H28B H 0.261381 0.360831 0.865276 0.026 Uiso 1 1 calc R U . . .
C29 C 0.11850(17) 0.33099(5) 0.96447(15) 0.0262(3) Uani 1 1 d . . . . .
H29A H 0.193218 0.317641 1.027549 0.031 Uiso 1 1 calc R U . . .
H29B H 0.088167 0.354697 1.009776 0.031 Uiso 1 1 calc R U . . .
C30 C -0.00670(17) 0.30301(5) 0.92909(17) 0.0312(4) Uani 1 1 d . . . . .
H30A H -0.037895 0.293757 1.012664 0.037 Uiso 1 1 calc R U . . .
H30B H -0.086021 0.317496 0.875903 0.037 Uiso 1 1 calc R U . . .
C31 C 0.03076(16) 0.26735(5) 0.84906(16) 0.0278(3) Uani 1 1 d . . . . .
H31A H -0.054943 0.251332 0.820437 0.033 Uiso 1 1 calc R U . . .
H31B H 0.099987 0.250631 0.906848 0.033 Uiso 1 1 calc R U . . .
C32 C 0.09281(15) 0.28030(5) 0.72548(15) 0.0234(3) Uani 1 1 d . . . . .
H32A H 0.019416 0.294258 0.662740 0.028 Uiso 1 1 calc R U . . .
H32B H 0.121579 0.256610 0.679035 0.028 Uiso 1 1 calc R U . . .
C33 C 0.45619(14) 0.28870(4) 0.62984(13) 0.0168(3) Uani 1 1 d . . . . .
H33 H 0.509847 0.294562 0.720862 0.020 Uiso 1 1 calc R U . . .
C34 C 0.41384(15) 0.24495(4) 0.62472(16) 0.0229(3) Uani 1 1 d . . . . .
H34A H 0.359186 0.239344 0.697870 0.027 Uiso 1 1 calc R U . . .
H34B H 0.352313 0.239458 0.538430 0.027 Uiso 1 1 calc R U . . .
C35 C 0.54203(17) 0.21761(4) 0.63891(16) 0.0263(3) Uani 1 1 d . . . . .
H35A H 0.597640 0.220686 0.729603 0.032 Uiso 1 1 calc R U . . .
H35B H 0.509932 0.189817 0.628776 0.032 Uiso 1 1 calc R U . . .
C36 C 0.63489(16) 0.22690(5) 0.53407(15) 0.0250(3) Uani 1 1 d . . . . .
H36A H 0.719566 0.209814 0.548730 0.030 Uiso 1 1 calc R U . . .
H36B H 0.582507 0.221221 0.443549 0.030 Uiso 1 1 calc R U . . .
C37 C 0.67969(16) 0.27004(5) 0.54207(16) 0.0258(3) Uani 1 1 d . . . . .
H37A H 0.736743 0.275728 0.470820 0.031 Uiso 1 1 calc R U . . .
H37B H 0.739091 0.275126 0.629809 0.031 Uiso 1 1 calc R U . . .
C38 C 0.55103(15) 0.29751(4) 0.52554(15) 0.0226(3) Uani 1 1 d . . . . .
H38A H 0.583197 0.325316 0.534887 0.027 Uiso 1 1 calc R U . . .
H38B H 0.496409 0.294170 0.434527 0.027 Uiso 1 1 calc R U . . .

loop_
_atom_site_aniso_label
_atom_site_aniso_U_11
_atom_site_aniso_U_22
_atom_site_aniso_U_33
_atom_site_aniso_U_23
_atom_site_aniso_U_13
_atom_site_aniso_U_12
P1 0.01419(16) 0.01525(17) 0.01465(17) 0.00058(11) 0.00214(12) 0.00072(11)
P2 0.01490(16) 0.01495(17) 0.01554(17) 0.00064(12) 0.00238(12) 0.00017(12)
F1 0.0334(5) 0.0286(5) 0.0510(6) -0.0162(4) -0.0077(4) -0.0030(4)
F2 0.0332(5) 0.0630(7) 0.0217(5) 0.0022(4) -0.0072(4) -0.0136(5)
F3 0.0174(4) 0.0436(6) 0.0390(5) -0.0093(4) 0.0047(4) -0.0014(4)
C1 0.0171(6) 0.0171(6) 0.0150(6) 0.0013(5) 0.0019(5) 0.0004(5)
C2 0.0166(6) 0.0167(6) 0.0159(6) -0.0023(5) 0.0037(5) 0.0005(5)
C3 0.0203(6) 0.0158(6) 0.0184(6) -0.0008(5) 0.0031(5) 0.0012(5)
C4 0.0209(7) 0.0204(7) 0.0167(6) -0.0012(5) 0.0007(5) 0.0039(5)
C5 0.0165(6) 0.0238(7) 0.0191(7) -0.0053(5) 0.0020(5) 0.0003(5)
C6 0.0212(7) 0.0217(7) 0.0222(7) -0.0006(5) 0.0041(5) -0.0044(5)
C7 0.0199(7) 0.0212(7) 0.0175(6) 0.0024(5) 0.0006(5) -0.0008(5)
C8 0.0203(7) 0.0270(7) 0.0226(7) -0.0056(6) 0.0027(5) -0.0003(6)
C9 0.0184(6) 0.0179(6) 0.0179(6) 0.0001(5) 0.0034(5) -0.0004(5)
C10 0.0198(7) 0.0253(7) 0.0213(7) 0.0024(5) 0.0033(5) 0.0034(5)
C11 0.0235(7) 0.0359(8) 0.0264(8) 0.0023(6) 0.0101(6) 0.0056(6)
C12 0.0314(8) 0.0310(8) 0.0199(7) 0.0025(6) 0.0105(6) 0.0004(6)
C13 0.0283(8) 0.0308(8) 0.0192(7) 0.0053(6) 0.0017(6) 0.0021(6)
C14 0.0198(7) 0.0284(7) 0.0209(7) 0.0038(6) 0.0029(5) 0.0023(6)
C15 0.0180(6) 0.0172(6) 0.0213(7) 0.0001(5) 0.0036(5) 0.0008(5)
C16 0.0516(10) 0.0209(8) 0.0289(8) 0.0040(6) 0.0195(7) 0.0069(7)
C17 0.0718(13) 0.0189(8) 0.0395(10) 0.0067(7) 0.0283(9) 0.0078(8)
C18 0.0459(10) 0.0190(7) 0.0370(9) -0.0043(6) 0.0161(7) 0.0021(7)
C19 0.0443(9) 0.0251(8) 0.0234(8) -0.0033(6) 0.0096(7) 0.0011(7)
C20 0.0333(8) 0.0200(7) 0.0205(7) 0.0004(5) 0.0048(6) -0.0004(6)
C21 0.0159(6) 0.0163(6) 0.0190(6) 0.0038(5) 0.0012(5) 0.0013(5)
C22 0.0189(7) 0.0187(7) 0.0222(7) -0.0001(5) 0.0032(5) 0.0014(5)
C23 0.0173(7) 0.0212(7) 0.0340(8) 0.0026(6) 0.0056(6) 0.0009(5)
C24 0.0177(7) 0.0220(7) 0.0324(8) 0.0047(6) -0.0014(6) -0.0024(5)
C25 0.0257(7) 0.0245(7) 0.0234(7) -0.0010(6) -0.0019(6) -0.0038(6)
C26 0.0205(7) 0.0245(7) 0.0204(7) -0.0002(5) 0.0030(5) -0.0005(5)
C27 0.0169(6) 0.0186(6) 0.0199(6) 0.0025(5) 0.0051(5) 0.0012(5)
C28 0.0253(7) 0.0209(7) 0.0205(7) 0.0010(5) 0.0079(5) 0.0025(5)
C29 0.0305(8) 0.0272(8) 0.0232(7) 0.0023(6) 0.0110(6) 0.0079(6)
C30 0.0281(8) 0.0344(9) 0.0352(9) 0.0079(7) 0.0176(7) 0.0042(6)
C31 0.0236(7) 0.0285(8) 0.0331(8) 0.0060(6) 0.0103(6) -0.0034(6)
C32 0.0210(7) 0.0249(7) 0.0251(7) 0.0021(6) 0.0055(6) -0.0028(6)
C33 0.0174(6) 0.0173(6) 0.0157(6) -0.0002(5) 0.0026(5) 0.0019(5)
C34 0.0227(7) 0.0179(7) 0.0291(8) 0.0007(6) 0.0072(6) 0.0005(5)
C35 0.0297(8) 0.0185(7) 0.0322(8) 0.0039(6) 0.0096(6) 0.0053(6)
C36 0.0257(7) 0.0238(7) 0.0263(7) -0.0014(6) 0.0064(6) 0.0076(6)
C37 0.0212(7) 0.0264(8) 0.0314(8) 0.0018(6) 0.0091(6) 0.0039(6)
C38 0.0217(7) 0.0215(7) 0.0261(7) 0.0041(6) 0.0088(6) 0.0026(5)

loop_
_atom_type_symbol
_atom_type_description
_atom_type_scat_dispersion_real
_atom_type_scat_dispersion_imag
_atom_type_scat_source
C C 0.0181 0.0091 'International Tables Vol C Tables 4.2.6.8 and 6.1.1.4'
H H 0.0000 0.0000 'International Tables Vol C Tables 4.2.6.8 and 6.1.1.4'
F F 0.0727 0.0534 'International Tables Vol C Tables 4.2.6.8 and 6.1.1.4'
P P 0.2955 0.4335 'International Tables Vol C Tables 4.2.6.8 and 6.1.1.4'

loop_
_geom_angle_atom_site_label_1
_geom_angle_atom_site_label_2
_geom_angle_atom_site_label_3
_geom_angle
_geom_angle_site_symmetry_1
_geom_angle_site_symmetry_3
_geom_angle_publ_flag
C1 P1 C21 111.49(6) . . ?
C1 P1 C15 111.15(6) . . ?
C21 P1 C15 105.78(6) . . ?
C1 P1 C9 118.26(6) . . ?
C21 P1 C9 103.82(6) . . ?
C15 P1 C9 105.37(6) . . ?
C1 P2 C33 105.93(6) . . ?
C1 P2 C27 108.67(6) . . ?
C33 P2 C27 99.81(6) . . ?
C2 C1 P1 119.78(10) . . ?
C2 C1 P2 127.47(10) . . ?
P1 C1 P2 112.57(7) . . ?
C3 C2 C7 115.40(12) . . ?
C3 C2 C1 121.38(12) . . ?
C7 C2 C1 123.22(12) . . ?
C4 C3 C2 122.34(13) . . ?
C3 C4 C5 120.44(13) . . ?
C6 C5 C4 118.82(13) . . ?
C6 C5 C8 119.60(13) . . ?
C4 C5 C8 121.50(13) . . ?
C7 C6 C5 120.76(13) . . ?
C6 C7 C2 122.18(13) . . ?
F2 C8 F1 106.73(12) . . ?
F2 C8 F3 105.47(12) . . ?
F1 C8 F3 104.67(12) . . ?
F2 C8 C5 113.46(13) . . ?
F1 C8 C5 113.00(12) . . ?
F3 C8 C5 112.79(12) . . ?
C10 C9 C14 119.18(13) . . ?
C10 C9 P1 119.26(11) . . ?
C14 C9 P1 121.55(11) . . ?
C11 C10 C9 120.13(14) . . ?
C12 C11 C10 120.50(14) . . ?
C11 C12 C13 119.66(14) . . ?
C14 C13 C12 120.15(14) . . ?
C13 C14 C9 120.36(14) . . ?
C16 C15 C20 118.91(13) . . ?
C16 C15 P1 122.46(11) . . ?
C20 C15 P1 118.61(11) . . ?
C15 C16 C17 120.47(15) . . ?
C18 C17 C16 120.49(15) . . ?
C17 C18 C19 119.35(15) . . ?
C18 C19 C20 120.51(15) . . ?
C19 C20 C15 120.25(14) . . ?
C26 C21 C22 119.50(13) . . ?
C26 C21 P1 120.75(11) . . ?
C22 C21 P1 119.75(11) . . ?
C23 C22 C21 120.06(13) . . ?
C24 C23 C22 120.12(14) . . ?
C23 C24 C25 120.04(13) . . ?
C26 C25 C24 120.22(14) . . ?
C25 C26 C21 120.04(14) . . ?
C28 C27 C32 109.29(11) . . ?
C28 C27 P2 114.96(10) . . ?
C32 C27 P2 108.26(9) . . ?
C27 C28 C29 111.18(12) . . ?
C30 C29 C28 111.31(13) . . ?
C31 C30 C29 111.75(13) . . ?
C30 C31 C32 111.13(13) . . ?
C31 C32 C27 112.14(12) . . ?
C38 C33 C34 110.45(11) . . ?
C38 C33 P2 111.69(9) . . ?
C34 C33 P2 109.01(9) . . ?
C35 C34 C33 112.04(12) . . ?
C36 C35 C34 111.24(12) . . ?
C37 C36 C35 110.72(12) . . ?
C36 C37 C38 111.06(12) . . ?
C33 C38 C37 111.41(12) . . ?

loop_
_geom_bond_atom_site_label_1
_geom_bond_atom_site_label_2
_geom_bond_distance
_geom_bond_site_symmetry_2
_geom_bond_publ_flag
P1 C1 1.7256(13) . ?
P1 C21 1.8172(14) . ?
P1 C15 1.8239(14) . ?
P1 C9 1.8257(14) . ?
P2 C1 1.8086(14) . ?
P2 C33 1.8674(13) . ?
P2 C27 1.8888(14) . ?
F1 C8 1.3453(18) . ?
F2 C8 1.3417(18) . ?
F3 C8 1.3516(17) . ?
C1 C2 1.4558(18) . ?
C2 C3 1.4174(19) . ?
C2 C7 1.4196(19) . ?
C3 C4 1.383(2) . ?
C4 C5 1.394(2) . ?
C5 C6 1.391(2) . ?
C5 C8 1.4823(19) . ?
C6 C7 1.380(2) . ?
C9 C10 1.392(2) . ?
C9 C14 1.399(2) . ?
C10 C11 1.390(2) . ?
C11 C12 1.385(2) . ?
C12 C13 1.391(2) . ?
C13 C14 1.386(2) . ?
C15 C16 1.387(2) . ?
C15 C20 1.394(2) . ?
C16 C17 1.388(2) . ?
C17 C18 1.380(2) . ?
C18 C19 1.385(2) . ?
C19 C20 1.387(2) . ?
C21 C26 1.393(2) . ?
C21 C22 1.3971(19) . ?
C22 C23 1.391(2) . ?
C23 C24 1.383(2) . ?
C24 C25 1.388(2) . ?
C25 C26 1.388(2) . ?
C27 C28 1.5330(19) . ?
C27 C32 1.5400(19) . ?
C28 C29 1.534(2) . ?
C29 C30 1.528(2) . ?
C30 C31 1.527(2) . ?
C31 C32 1.530(2) . ?
C33 C38 1.5273(19) . ?
C33 C34 1.5339(19) . ?
C34 C35 1.529(2) . ?
C35 C36 1.521(2) . ?
C36 C37 1.520(2) . ?
C37 C38 1.534(2) . ?
